data_1543602
loop_
_publ_author_name
'de Castro, Marcos V.'
'I\'oca, Laura P'
'Williams, David E.'
'Costa, Bruna Z.'
'Mizuno, Carolina M.'
'Santos, Mario F. C.'
'de Jesus, Karen'
'Ferreira, \'Everton L F'
'Seleghim, Mirna H. R.'
'Sette, Lara D.'
'Pereira Filho, Edenir R.'
'Ferreira, Antonio G.'
'Gon\,calves, Nat\'alia S'
'Santos, Raquel A.'
'Patrick, Brian O.'
'Andersen, Raymond J.'
'Berlinck, Roberto G. S.'

_publ_section_title
;
 Condensation of Macrocyclic Polyketides Produced by Penicillium sp. DRF2
 with Mercaptopyruvate Represents a New Fungal Detoxification Pathway.
;
_journal_issue 6
_journal_name_full 'Journal of natural products'
_journal_page_first 1668
_journal_page_last 1678
_journal_paper_doi 10.1021/acs.jnatprod.6b00295
_journal_volume 79
_journal_year 2016
_chemical_absolute_configuration ad
_chemical_formula_moiety 'C19 H22 O8 S, 0.5(C H4 O), 2.49(H2 O)'
_chemical_formula_sum 'C19.5 H28.98 O10.99 S'
_chemical_formula_weight 471.33
_space_group_crystal_system orthorhombic
_space_group_IT_number 19
_space_group_name_Hall 'P 2ac 2ab'
_space_group_name_H-M_alt 'P 21 21 21'
_symmetry_space_group_name_Hall 'P 2ac 2ab'
_symmetry_space_group_name_H-M 'P 21 21 21'
_atom_sites_solution_hydrogens mixed
_audit_creation_date 2015-11-10
_audit_creation_method
;
Olex2 1.2
(compiled 2015.09.30 svn.r3233 for OlexSys, GUI svn.r5103)
;
_cell_angle_alpha 90
_cell_angle_beta 90
_cell_angle_gamma 90
_cell_formula_units_Z 8
_cell_length_a 10.7952(7)
_cell_length_b 17.2819(11)
_cell_length_c 23.5916(13)
_cell_measurement_reflns_used 5755
_cell_measurement_temperature 100(2)
_cell_measurement_theta_max 21.29
_cell_measurement_theta_min 2.22
_cell_volume 4401.3(5)
_computing_cell_refinement 'SAINT v8.34A (Bruker, 2013)'
_computing_data_reduction 'SAINT v8.34A (Bruker, 2013)'
_computing_molecular_graphics 'Olex2 (Dolomanov et al., 2009)'
_computing_publication_material 'Olex2 (Dolomanov et al., 2009)'
_computing_structure_refinement 'XL (Sheldrick, 2008)'
_computing_structure_solution 'XT (Sheldrick, 2015)'
_diffrn_ambient_temperature 100(2)
_diffrn_detector 'Bruker APEX2 area detector'
_diffrn_detector_area_resol_mean 7.9
_diffrn_detector_type 'CCD area detector'
_diffrn_measured_fraction_theta_full 0.994
_diffrn_measured_fraction_theta_max 0.994
_diffrn_measurement_device 'Bruker-Nonius Kappa diffractometer'
_diffrn_measurement_device_type 'Bruker APEX-II CCD'
_diffrn_measurement_method '\f and \w scans'
_diffrn_radiation_monochromator 'mirror optics'
_diffrn_radiation_probe x-ray
_diffrn_radiation_type MoK\a
_diffrn_radiation_wavelength 0.71073
_diffrn_reflns_av_R_equivalents 0.0501
_diffrn_reflns_av_unetI/netI 0.0679
_diffrn_reflns_Laue_measured_fraction_full 0.994
_diffrn_reflns_Laue_measured_fraction_max 0.994
_diffrn_reflns_limit_h_max 9
_diffrn_reflns_limit_h_min -12
_diffrn_reflns_limit_k_max 20
_diffrn_reflns_limit_k_min -19
_diffrn_reflns_limit_l_max 28
_diffrn_reflns_limit_l_min -28
_diffrn_reflns_number 30204
_diffrn_reflns_point_group_measured_fraction_full 0.994
_diffrn_reflns_point_group_measured_fraction_max 0.993
_diffrn_reflns_theta_full 25.404
_diffrn_reflns_theta_max 25.404
_diffrn_reflns_theta_min 1.461
_diffrn_source 'microfocus sealed X-ray tube'
_diffrn_source_type 'Incoatec I\ms'
_diffrn_standards_number 0
_exptl_absorpt_coefficient_mu 0.206
_exptl_absorpt_correction_T_max 0.980
_exptl_absorpt_correction_T_min 0.924
_exptl_absorpt_correction_type multi-scan
_exptl_absorpt_process_details
;
SADABS-2014/5 (Bruker,2014/5) was used for absorption correction.
wR2(int) was 0.0887 before and 0.0465 after correction.
The Ratio of minimum to maximum transmission is 0.9431.
The \l/2 correction factor is Not present.
;
_exptl_crystal_colour colourless
_exptl_crystal_colour_primary colourless
_exptl_crystal_density_diffrn 1.423
_exptl_crystal_description block
_exptl_crystal_F_000 1999
_exptl_crystal_size_max 0.35
_exptl_crystal_size_mid 0.12
_exptl_crystal_size_min 0.10
_refine_diff_density_max 0.287
_refine_diff_density_min -0.275
_refine_diff_density_rms 0.048
_refine_ls_abs_structure_details
;
 Flack x determined using 2362 quotients [(I+)-(I-)]/[(I+)+(I-)]
 (Parsons, Flack and Wagner, Acta Cryst. B69 (2013) 249-259).
;
_refine_ls_abs_structure_Flack 0.05(5)
_refine_ls_extinction_method none
_refine_ls_goodness_of_fit_ref 1.020
_refine_ls_hydrogen_treatment constr
_refine_ls_matrix_type full
_refine_ls_number_parameters 662
_refine_ls_number_reflns 8055
_refine_ls_number_restraints 1066
_refine_ls_restrained_S_all 0.962
_refine_ls_R_factor_all 0.0564
_refine_ls_R_factor_gt 0.0414
_refine_ls_shift/su_max 0.000
_refine_ls_shift/su_mean 0.000
_refine_ls_structure_factor_coef Fsqd
_refine_ls_weighting_details 'w=1/[\s^2^(Fo^2^)+(0.0533P)^2^] where P=(Fo^2^+2Fc^2^)/3'
_refine_ls_weighting_scheme calc
_refine_ls_wR_factor_gt 0.0944
_refine_ls_wR_factor_ref 0.1055
_reflns_Friedel_coverage 0.791
_reflns_Friedel_fraction_full 0.993
_reflns_Friedel_fraction_max 0.992
_reflns_number_gt 6376
_reflns_number_total 8055
_reflns_threshold_expression 'I > 2\s(I)'
_cod_data_source_file np6b00295_si_003.cif
_cod_data_source_block ra100
_cod_depositor_comments
;

2019-08-18
Z value and formula fixed to values more according to usual
chemical conventions.                 miguel
;
_cod_original_formula_sum 'C39 H57.97 O21.98 S2'
_cod_original_formula_weight 942.66
_cod_original_formula_moiety '2(C19 H22 O8 S), C H4 O, 4.98(H2 O)'
_cod_original_formula_units_Z 4
_cod_database_code 1543602
_shelx_space_group_comment
;
The symmetry employed for this shelxl refinement is uniquely defined
by the following loop, which should always be used as a source of
symmetry information in preference to the above space-group names.
They are only intended as comments.
;
_shelx_estimated_absorpt_t_max 0.980
_shelx_estimated_absorpt_t_min 0.931
_olex2_refinement_description
;
1. Fixed Uiso
 At 1.2 times of:
  All C(H) groups, All C(H,H) groups, All C(H,H,H,H) groups
 At 1.5 times of:
  All C(H,H,H) groups, All O(H) groups, All O(H,H) groups
2. Restrained distances
 O20A-C40A = O20-C40
 1.45 with sigma of 0.02
 O17A-C39A
 1.45 with sigma of 0.02
 O20-C40 \\sim O20A-C40A
 with sigma of 0.02
3. Uiso/Uaniso restraints and constraints
All non-hydrogen atoms have similar U: within 2A with sigma of 0.04 and sigma
for terminal atoms of 0.08
Uanis(O13) = Uanis(O13A)
Uanis(C34) = Uanis(C34A)
Uanis(C35) = Uanis(C35A)
Uanis(C33A) = Uanis(C33)
Uanis(C20A) = Uanis(C20)
Uanis(O9A) = Uanis(O9)
Uanis(C40) = Uanis(C40A)
Uanis(O20) = Uanis(O20A)
Uanis(O17) = Uanis(O17A)
4. Rigid body (RIGU) restrains
 All non-hydrogen atoms
 with sigma for 1-2 distances of 0.004 and sigma for 1-3 distances of 0.004
5. Others
 Sof(O9)=Sof(O13)=Sof(C20)=Sof(H21C)=Sof(H21D)=Sof(H32C)=Sof(H32D)=Sof(C33)=
 Sof(H33A)=Sof(H33B)=Sof(C34)=Sof(H34)=Sof(C35)=Sof(H35A)=Sof(H35B)=Sof(H35C)=1-
 FVAR(1)
 Sof(O13A)=Sof(H21A)=Sof(H21B)=Sof(H32A)=Sof(H32B)=Sof(O9A)=Sof(C20A)=
 Sof(C33A)=Sof(H33C)=Sof(H33D)=Sof(C34A)=Sof(H34A)=Sof(C35A)=Sof(H35D)=
 Sof(H35E)=Sof(H35F)=FVAR(1)
 Sof(O20A)=Sof(H20A)=Sof(C40A)=Sof(H40D)=Sof(H40E)=Sof(H40F)=0.75*(1-FVAR(3))
 Sof(O20)=Sof(H20)=Sof(C40)=Sof(H40A)=Sof(H40B)=Sof(H40C)=0.75*FVAR(3)
 Fixed Sof: O17(0.75) H17D(0.75) H17E(0.75) O17A(0.25) H17C(0.25) C39A(0.25)
 H39A(0.25) H39B(0.25) H39C(0.25) O19(0.9) H19A(0.9) H19B(0.9) O21A(0.5)
 H21E(0.5) H21F(0.5) O23(0.33333) H23A(0.33333) H23B(0.33333) O21(0.5)
 H21G(0.5) H21H(0.5)
6.a Free rotating group:
 O17(H17D,H17E), O19(H19A,H19B), O21A(H21E,H21F), O18(H18A,H18B), O22(H22A,
 H22B), O23(H23A,H23B), O21(H21G,H21H)
6.b Ternary CH refined with riding coordinates:
 C10(H10A), C11(H11A), C15(H15), C29(H29), C30(H30), C34(H34), C34A(H34A)
6.c Secondary CH2 refined with riding coordinates:
 C2(H2A,H2B), C12(H12A,H12B), C13(H13A,H13B), C14(H14A,H14B), C17(H17A,H17B),
 C21(H21A,H21B), C21(H21C,H21D), C31(H31A,H31B), C32(H32A,H32B), C32(H32C,H32D),
  C33(H33A,H33B), C36(H36A,H36B), C33A(H33C,H33D)
6.d Aromatic/amide H refined with riding coordinates:
 C4(H4), C6(H6A), C23(H23), C25(H25)
6.e Idealised Me refined as rotating group:
 C16(H16A,H16B,H16C), C35(H35A,H35B,H35C), C35A(H35D,H35E,H35F), C40(H40A,H40B,
 H40C), C39A(H39A,H39B,H39C), C40A(H40D,H40E,H40F)
6.f Idealised tetrahedral OH refined as rotating group:
 O2(H2), O3(H3), O6(H6), O8(H8), O10(H10), O11(H11), O14(H14), O16(H16),
 O20(H20), O17A(H17C), O20A(H20A)
;
_shelx_shelxl_version_number 2014/7
_olex2_submission_special_instructions 'No special instructions were received'

loop_
_space_group_symop_operation_xyz
'x, y, z'
'-x+1/2, -y, z+1/2'
'-x, y+1/2, -z+1/2'
'x+1/2, -y+1/2, -z'

loop_
_atom_site_label
_atom_site_type_symbol
_atom_site_fract_x
_atom_site_fract_y
_atom_site_fract_z
_atom_site_U_iso_or_equiv
_atom_site_adp_type
_atom_site_occupancy
_atom_site_site_symmetry_order
_atom_site_calc_flag
_atom_site_refinement_flags_posn
_atom_site_refinement_flags_adp
_atom_site_refinement_flags_occupancy
_atom_site_disorder_assembly
_atom_site_disorder_group
S1 S 0.72707(9) 0.21905(6) 0.58903(4) 0.0246(2) Uani 1 1 d . U . . .
O1 O 0.1269(3) 0.23485(17) 0.70944(11) 0.0289(7) Uani 1 1 d . U . . .
O2 O 0.1770(3) 0.54964(18) 0.68579(13) 0.0343(7) Uani 1 1 d . U . . .
H2 H 0.2019 0.5892 0.6685 0.052 Uiso 1 1 calc GR . . . .
O3 O 0.6064(3) 0.48276(17) 0.67015(13) 0.0349(8) Uani 1 1 d . U . . .
H3 H 0.6082 0.5273 0.6559 0.052 Uiso 1 1 calc GR . . . .
O4 O 0.5776(3) 0.30234(18) 0.76532(11) 0.0324(8) Uani 1 1 d . U . . .
O5 O 0.3085(2) 0.24307(15) 0.66289(10) 0.0225(6) Uani 1 1 d . U . . .
O6 O 0.7569(2) 0.21020(16) 0.72481(10) 0.0233(6) Uani 1 1 d . U . . .
H6 H 0.7226 0.2224 0.7555 0.035 Uiso 1 1 calc GR . . . .
O7 O 0.8969(3) 0.39498(18) 0.70045(12) 0.0326(7) Uani 1 1 d . U . . .
O8 O 0.8807(3) 0.31836(19) 0.77655(11) 0.0367(8) Uani 1 1 d . U . . .
H8 H 0.9350 0.3480 0.7899 0.055 Uiso 1 1 calc GR . . . .
C1 C 0.2341(4) 0.2552(2) 0.70731(16) 0.0237(9) Uani 1 1 d . U . . .
C2 C 0.3035(4) 0.2987(3) 0.75283(16) 0.0266(10) Uani 1 1 d . U . . .
H2A H 0.3777 0.2691 0.7646 0.032 Uiso 1 1 calc R . . . .
H2B H 0.2498 0.3062 0.7864 0.032 Uiso 1 1 calc R . . . .
C3 C 0.3419(4) 0.3770(2) 0.72857(15) 0.0212(9) Uani 1 1 d . U . . .
C4 C 0.2483(4) 0.4290(2) 0.71899(15) 0.0249(9) Uani 1 1 d . U . . .
H4 H 0.1662 0.4165 0.7301 0.030 Uiso 1 1 calc R . . . .
C5 C 0.2723(4) 0.5002(2) 0.69303(15) 0.0248(9) Uani 1 1 d . U . . .
C6 C 0.3918(4) 0.5175(2) 0.67555(15) 0.0244(9) Uani 1 1 d . U . . .
H6A H 0.4087 0.5656 0.6575 0.029 Uiso 1 1 calc R . . . .
C7 C 0.4874(4) 0.4645(2) 0.68438(15) 0.0237(9) Uani 1 1 d . U . . .
C8 C 0.4659(4) 0.3931(2) 0.71064(15) 0.0212(9) Uani 1 1 d . U . . .
C9 C 0.5672(4) 0.3373(2) 0.72040(16) 0.0213(9) Uani 1 1 d . U . . .
C10 C 0.6568(4) 0.3170(2) 0.67183(15) 0.0214(9) Uani 1 1 d . U . . .
H10A H 0.6790 0.3661 0.6518 0.026 Uiso 1 1 calc R . . . .
C11 C 0.5970(3) 0.2622(2) 0.62861(15) 0.0198(9) Uani 1 1 d . U . . .
H11A H 0.5526 0.2202 0.6495 0.024 Uiso 1 1 calc R . . . .
C12 C 0.5070(4) 0.2998(2) 0.58706(16) 0.0225(9) Uani 1 1 d . U . . .
H12A H 0.5527 0.3379 0.5636 0.027 Uiso 1 1 calc R . . . .
H12B H 0.4431 0.3283 0.6087 0.027 Uiso 1 1 calc R . . . .
C13 C 0.4429(4) 0.2413(3) 0.54774(16) 0.0251(10) Uani 1 1 d . U . . .
H13A H 0.3882 0.2702 0.5216 0.030 Uiso 1 1 calc R . . . .
H13B H 0.5073 0.2156 0.5245 0.030 Uiso 1 1 calc R . . . .
C14 C 0.3656(4) 0.1783(3) 0.57695(16) 0.0283(10) Uani 1 1 d . U . . .
H14A H 0.3341 0.1427 0.5474 0.034 Uiso 1 1 calc R . . . .
H14B H 0.4213 0.1479 0.6018 0.034 Uiso 1 1 calc R . . . .
C15 C 0.2557(4) 0.2054(3) 0.61245(15) 0.0266(10) Uani 1 1 d . U . . .
H15 H 0.2055 0.1595 0.6244 0.032 Uiso 1 1 calc R . . . .
C16 C 0.1729(4) 0.2628(3) 0.58177(19) 0.0422(13) Uani 1 1 d . U . . .
H16A H 0.1044 0.2779 0.6066 0.063 Uiso 1 1 calc GR . . . .
H16B H 0.1398 0.2388 0.5473 0.063 Uiso 1 1 calc GR . . . .
H16C H 0.2213 0.3087 0.5715 0.063 Uiso 1 1 calc GR . . . .
C17 C 0.8456(4) 0.2529(3) 0.63809(16) 0.0266(10) Uani 1 1 d . U . . .
H17A H 0.9051 0.2109 0.6466 0.032 Uiso 1 1 calc R . . . .
H17B H 0.8916 0.2970 0.6215 0.032 Uiso 1 1 calc R . . . .
C18 C 0.7782(4) 0.2780(2) 0.69191(15) 0.0217(8) Uani 1 1 d . U . . .
C19 C 0.8590(4) 0.3368(3) 0.72362(17) 0.0266(9) Uani 1 1 d . U . . .
S2 S 0.86271(13) 0.00939(8) 0.47090(4) 0.0417(3) Uani 1 1 d . U . . .
O9 O 0.4458(16) -0.1718(8) 0.5153(6) 0.042(3) Uani 0.57(2) 1 d . U P A 2
O10 O 0.3019(3) 0.09921(17) 0.73619(12) 0.0309(7) Uani 1 1 d . U . . .
H10 H 0.2345 0.0750 0.7372 0.046 Uiso 1 1 calc GR . . . .
O11 O 0.7179(3) 0.06364(16) 0.68021(11) 0.0261(6) Uani 1 1 d . U . . .
H11 H 0.7247 0.1084 0.6938 0.039 Uiso 1 1 calc GR . . . .
O12 O 0.6621(3) -0.12916(18) 0.60145(13) 0.0407(8) Uani 1 1 d . U . . .
O13A O 0.385(9) -0.049(3) 0.521(2) 0.032(3) Uani 0.43(2) 1 d . U P A 1
O13 O 0.381(7) -0.042(2) 0.5249(19) 0.032(3) Uani 0.57(2) 1 d . U P A 2
O14 O 0.8894(3) -0.12500(18) 0.55810(13) 0.0380(8) Uani 1 1 d . U . . .
H14 H 0.8233 -0.1461 0.5688 0.057 Uiso 1 1 calc GR . . . .
O15 O 0.9604(3) -0.0972(2) 0.66485(13) 0.0428(8) Uani 1 1 d . U . . .
O16 O 0.9825(3) 0.02943(19) 0.64846(12) 0.0371(8) Uani 1 1 d . U . . .
H16 H 1.0038 0.0302 0.6827 0.056 Uiso 1 1 calc GR . . . .
C20 C 0.418(3) -0.1154(18) 0.5454(11) 0.035(4) Uani 0.57(2) 1 d . U P A 2
C21 C 0.3999(4) -0.1167(3) 0.60853(15) 0.0287(10) Uani 1 1 d . U . . .
H21A H 0.3185 -0.1328 0.6238 0.034 Uiso 0.43(2) 1 calc R . P A 1
H21B H 0.4593 -0.1586 0.6173 0.034 Uiso 0.43(2) 1 calc R . P A 1
H21C H 0.4455 -0.1618 0.6239 0.034 Uiso 0.57(2) 1 calc R . P A 2
H21D H 0.3109 -0.1253 0.6163 0.034 Uiso 0.57(2) 1 calc R . P A 2
C22 C 0.4407(4) -0.0452(2) 0.64119(15) 0.0256(9) Uani 1 1 d . U . . .
C23 C 0.3524(4) -0.0059(2) 0.67194(15) 0.0265(9) Uani 1 1 d . U . . .
H23 H 0.2687 -0.0229 0.6712 0.032 Uiso 1 1 calc R . . . .
C24 C 0.3849(4) 0.0592(2) 0.70448(15) 0.0240(9) Uani 1 1 d . U . . .
C25 C 0.5063(4) 0.0844(2) 0.70631(15) 0.0245(9) Uani 1 1 d . U . . .
H25 H 0.5282 0.1282 0.7285 0.029 Uiso 1 1 calc R . . . .
C26 C 0.5960(4) 0.0450(2) 0.67544(15) 0.0224(9) Uani 1 1 d . U . . .
C27 C 0.5658(4) -0.0190(2) 0.64115(15) 0.0230(9) Uani 1 1 d . U . . .
C28 C 0.6620(4) -0.0585(3) 0.60780(16) 0.0262(9) Uani 1 1 d . U . . .
C29 C 0.7585(4) -0.0115(2) 0.57427(15) 0.0241(9) Uani 1 1 d . U . . .
H29 H 0.7612 0.0426 0.5892 0.029 Uiso 1 1 calc R . . . .
C30 C 0.7200(4) -0.0100(3) 0.51142(15) 0.0296(10) Uani 1 1 d . U . . .
H30 H 0.6885 -0.0624 0.5008 0.035 Uiso 1 1 calc R . . . .
C31 C 0.6198(4) 0.0495(3) 0.49834(15) 0.0286(10) Uani 1 1 d . U . . .
H31A H 0.6552 0.1021 0.5021 0.034 Uiso 1 1 calc R . . . .
H31B H 0.5522 0.0445 0.5265 0.034 Uiso 1 1 calc R . . . .
C32 C 0.5657(5) 0.0400(3) 0.43840(17) 0.0353(11) Uani 1 1 d . U . . .
H32A H 0.6352 0.0354 0.4112 0.042 Uiso 0.43(2) 1 calc R . P A 1
H32B H 0.5192 0.0876 0.4287 0.042 Uiso 0.43(2) 1 calc R . P A 1
H32C H 0.5077 0.0832 0.4310 0.042 Uiso 0.57(2) 1 calc R . P A 2
H32D H 0.6339 0.0438 0.4105 0.042 Uiso 0.57(2) 1 calc R . P A 2
C33 C 0.499(2) -0.035(2) 0.4295(16) 0.034(3) Uani 0.57(2) 1 d . U P A 2
H33A H 0.5498 -0.0776 0.4446 0.041 Uiso 0.57(2) 1 calc R . P A 2
H33B H 0.4869 -0.0432 0.3884 0.041 Uiso 0.57(2) 1 calc R . P A 2
C34 C 0.358(3) -0.0335(18) 0.4631(11) 0.031(3) Uani 0.57(2) 1 d . U P A 2
H34 H 0.3132 -0.0815 0.4508 0.037 Uiso 0.57(2) 1 calc R . P A 2
C35 C 0.287(4) 0.0239(17) 0.4496(16) 0.039(4) Uani 0.57(2) 1 d . U P A 2
H35A H 0.2033 0.0151 0.4648 0.058 Uiso 0.57(2) 1 calc GR . P A 2
H35B H 0.2824 0.0285 0.4083 0.058 Uiso 0.57(2) 1 calc GR . P A 2
H35C H 0.3205 0.0718 0.4656 0.058 Uiso 0.57(2) 1 calc GR . P A 2
C36 C 0.9639(4) -0.0011(3) 0.53174(17) 0.0375(11) Uani 1 1 d . U . . .
H36A H 1.0402 -0.0294 0.5211 0.045 Uiso 1 1 calc R . . . .
H36B H 0.9875 0.0503 0.5469 0.045 Uiso 1 1 calc R . . . .
C37 C 0.8903(4) -0.0465(3) 0.57574(17) 0.0311(10) Uani 1 1 d . U . . .
C38 C 0.9482(4) -0.0401(3) 0.63465(18) 0.0320(10) Uani 1 1 d . U . . .
O9A O 0.3910(18) -0.1706(12) 0.5158(8) 0.042(3) Uani 0.43(2) 1 d . U P A 1
C20A C 0.388(4) -0.112(2) 0.5432(15) 0.035(4) Uani 0.43(2) 1 d . U P A 1
C33A C 0.476(3) -0.033(3) 0.430(2) 0.034(3) Uani 0.43(2) 1 d . U P A 1
H33C H 0.4522 -0.0329 0.3896 0.041 Uiso 0.43(2) 1 calc R . P A 1
H33D H 0.5280 -0.0792 0.4360 0.041 Uiso 0.43(2) 1 calc R . P A 1
C34A C 0.376(4) -0.045(2) 0.4576(15) 0.031(3) Uani 0.43(2) 1 d . U P A 1
H34A H 0.3314 -0.0913 0.4423 0.037 Uiso 0.43(2) 1 calc R . P A 1
C35A C 0.281(5) 0.039(2) 0.455(2) 0.039(4) Uani 0.43(2) 1 d . U P A 1
H35D H 0.2112 0.0332 0.4818 0.058 Uiso 0.43(2) 1 calc GR . P A 1
H35E H 0.2485 0.0465 0.4169 0.058 Uiso 0.43(2) 1 calc GR . P A 1
H35F H 0.3296 0.0847 0.4662 0.058 Uiso 0.43(2) 1 calc GR . P A 1
O20 O 0.5309(7) -0.2456(4) 0.4072(3) 0.0416(15) Uani 0.529(5) 1 d D U P B 1
H20 H 0.5108 -0.2237 0.4376 0.062 Uiso 0.529(5) 1 calc GR . P B 1
C40 C 0.6322(13) -0.3019(7) 0.4184(5) 0.052(3) Uani 0.529(5) 1 d D U P B 1
H40A H 0.7121 -0.2783 0.4087 0.077 Uiso 0.529(5) 1 calc GR . P B 1
H40B H 0.6196 -0.3483 0.3951 0.077 Uiso 0.529(5) 1 calc GR . P B 1
H40C H 0.6318 -0.3163 0.4585 0.077 Uiso 0.529(5) 1 calc GR . P B 1
O17 O 0.6491(6) 0.6224(4) 0.6273(3) 0.0591(18) Uani 0.75 1 d . U P C 1
H17D H 0.7147 0.6461 0.6370 0.089 Uiso 0.75 1 d G . P C 1
H17E H 0.5890 0.6541 0.6261 0.089 Uiso 0.75 1 d G . P C 1
O17A O 0.606(2) 0.6149(13) 0.6020(9) 0.0591(18) Uani 0.25 1 d D U P D 2
H17C H 0.5407 0.6271 0.5847 0.089 Uiso 0.25 1 calc GR . P D 2
C39A C 0.661(4) 0.6830(12) 0.6255(12) 0.076(8) Uani 0.25 1 d D U P D 2
H39A H 0.6854 0.7180 0.5948 0.114 Uiso 0.25 1 calc GR . P D 2
H39B H 0.7348 0.6685 0.6474 0.114 Uiso 0.25 1 calc GR . P D 2
H39C H 0.6016 0.7090 0.6503 0.114 Uiso 0.25 1 calc GR . P D 2
O20A O 0.6490(15) -0.2689(9) 0.4747(5) 0.0416(15) Uani 0.221(5) 1 d D U P B 2
H20A H 0.6859 -0.2266 0.4795 0.062 Uiso 0.221(5) 1 calc GR . P B 2
C40A C 0.607(4) -0.275(2) 0.4145(10) 0.052(3) Uani 0.221(5) 1 d D U P B 2
H40D H 0.6630 -0.3087 0.3934 0.077 Uiso 0.221(5) 1 calc GR . P B 2
H40E H 0.6067 -0.2232 0.3972 0.077 Uiso 0.221(5) 1 calc GR . P B 2
H40F H 0.5227 -0.2962 0.4134 0.077 Uiso 0.221(5) 1 calc GR . P B 2
O19 O 0.4342(5) -0.3188(3) 0.56302(19) 0.0674(14) Uani 0.9 1 d . U P . .
H19A H 0.4711 -0.2829 0.5450 0.101 Uiso 0.9 1 d G . P . .
H19B H 0.3625 -0.3257 0.5491 0.101 Uiso 0.9 1 d G . P . .
O21A O 0.4059(10) -0.1688(4) 0.3190(3) 0.054(2) Uani 0.5 1 d . U P E 2
H21E H 0.4054 -0.2005 0.2916 0.081 Uiso 0.5 1 d G . P E 2
H21F H 0.4065 -0.1936 0.3502 0.081 Uiso 0.5 1 d G . P E 2
O18 O 0.2525(3) -0.3119(2) 0.64827(14) 0.0493(9) Uani 1 1 d . U . . .
H18A H 0.3002 -0.3196 0.6202 0.074 Uiso 1 1 d G . . . .
H18B H 0.1848 -0.2922 0.6367 0.074 Uiso 1 1 d G . . . .
O22 O 0.4292(3) -0.03590(19) 0.24991(11) 0.0326(7) Uani 1 1 d . U . . .
H22A H 0.4586 -0.0722 0.2702 0.049 Uiso 1 1 d G . . . .
H22B H 0.4366 0.0069 0.2674 0.049 Uiso 1 1 d G . . . .
O23 O 0.3488(9) -0.2167(6) 0.3934(4) 0.041(2) Uani 0.3333 1 d . U P F 1
H23A H 0.3830 -0.1959 0.4221 0.062 Uiso 0.3333 1 d G . P F 1
H23B H 0.2709 -0.2099 0.3951 0.062 Uiso 0.3333 1 d G . P F 1
O21 O 0.4961(8) -0.1733(4) 0.2983(3) 0.0428(18) Uani 0.5 1 d . U P G 1
H21G H 0.5669 -0.1930 0.2921 0.064 Uiso 0.5 1 d G . P G 1
H21H H 0.4753 -0.1818 0.3326 0.064 Uiso 0.5 1 d G . P G 1

loop_
_atom_site_aniso_label
_atom_site_aniso_U_11
_atom_site_aniso_U_22
_atom_site_aniso_U_33
_atom_site_aniso_U_23
_atom_site_aniso_U_13
_atom_site_aniso_U_12
S1 0.0240(5) 0.0280(6) 0.0218(5) -0.0038(5) 0.0007(4) 0.0025(5)
O1 0.0236(15) 0.0267(17) 0.0363(15) 0.0040(13) 0.0059(12) -0.0025(14)
O2 0.0319(17) 0.0254(17) 0.0457(18) 0.0017(15) -0.0026(14) 0.0052(15)
O3 0.0345(17) 0.0170(15) 0.0531(19) 0.0017(15) 0.0187(15) -0.0001(14)
O4 0.0360(17) 0.039(2) 0.0221(14) 0.0038(14) 0.0043(13) 0.0091(16)
O5 0.0229(14) 0.0229(15) 0.0217(13) -0.0016(12) 0.0028(11) -0.0028(13)
O6 0.0248(15) 0.0233(15) 0.0219(13) 0.0008(12) 0.0000(12) -0.0019(13)
O7 0.0348(17) 0.0249(16) 0.0381(16) -0.0014(14) -0.0028(13) -0.0108(15)
O8 0.040(2) 0.042(2) 0.0277(15) -0.0046(14) -0.0056(14) -0.0183(17)
C1 0.025(2) 0.019(2) 0.027(2) 0.0074(17) 0.0042(17) 0.0018(19)
C2 0.029(2) 0.026(2) 0.025(2) -0.0021(18) 0.0076(17) 0.000(2)
C3 0.025(2) 0.020(2) 0.0185(18) -0.0052(17) 0.0017(16) -0.0001(18)
C4 0.025(2) 0.023(2) 0.027(2) -0.0038(18) -0.0015(18) -0.0001(18)
C5 0.029(2) 0.022(2) 0.0229(19) -0.0053(18) -0.0039(17) 0.003(2)
C6 0.035(2) 0.016(2) 0.0217(19) -0.0019(17) 0.0002(17) -0.0017(18)
C7 0.031(2) 0.020(2) 0.0203(18) -0.0063(17) 0.0047(17) -0.0031(19)
C8 0.023(2) 0.022(2) 0.0195(18) -0.0039(17) 0.0010(16) -0.0010(18)
C9 0.024(2) 0.020(2) 0.0203(19) -0.0048(18) 0.0000(16) -0.0040(18)
C10 0.021(2) 0.019(2) 0.0234(19) 0.0032(17) 0.0019(16) -0.0023(18)
C11 0.0195(19) 0.019(2) 0.0211(18) -0.0001(16) 0.0015(15) -0.0022(18)
C12 0.022(2) 0.026(2) 0.0197(18) 0.0050(18) 0.0021(16) -0.0007(18)
C13 0.024(2) 0.030(2) 0.0205(19) 0.0019(18) -0.0010(16) 0.003(2)
C14 0.029(2) 0.033(3) 0.0227(19) -0.0046(18) -0.0018(18) -0.006(2)
C15 0.025(2) 0.033(3) 0.0220(19) -0.0010(18) -0.0018(16) -0.008(2)
C16 0.026(2) 0.065(4) 0.035(2) 0.014(3) 0.0008(19) 0.006(2)
C17 0.022(2) 0.027(2) 0.031(2) -0.0003(18) 0.0031(17) -0.0027(19)
C18 0.0208(19) 0.019(2) 0.0257(19) 0.0011(17) -0.0004(15) -0.0035(18)
C19 0.020(2) 0.031(2) 0.029(2) -0.0049(19) 0.0000(18) -0.001(2)
S2 0.0499(8) 0.0489(8) 0.0263(5) 0.0066(6) 0.0091(5) 0.0034(7)
O9 0.066(8) 0.030(2) 0.0301(18) -0.0005(16) 0.002(6) -0.015(6)
O10 0.0304(17) 0.0243(16) 0.0381(16) 0.0008(14) 0.0073(14) -0.0028(15)
O11 0.0305(16) 0.0225(16) 0.0255(14) -0.0009(13) -0.0014(13) -0.0024(14)
O12 0.050(2) 0.0188(16) 0.0534(19) 0.0024(15) 0.0114(16) -0.0012(16)
O13A 0.049(4) 0.027(5) 0.019(5) 0.000(4) -0.010(4) -0.010(5)
O13 0.049(4) 0.027(5) 0.019(5) 0.000(4) -0.010(4) -0.010(5)
O14 0.048(2) 0.0253(17) 0.0412(17) -0.0016(15) 0.0080(15) 0.0068(16)
O15 0.043(2) 0.0364(19) 0.0492(19) 0.0155(17) -0.0095(16) 0.0052(17)
O16 0.0416(19) 0.039(2) 0.0308(15) 0.0023(15) -0.0025(15) 0.0026(17)
C20 0.050(13) 0.026(3) 0.028(3) 0.002(2) -0.009(5) -0.010(5)
C21 0.041(3) 0.023(2) 0.0224(19) 0.0024(17) -0.0028(18) -0.007(2)
C22 0.037(2) 0.022(2) 0.0181(18) 0.0083(17) -0.0054(17) -0.003(2)
C23 0.030(2) 0.024(2) 0.0260(19) 0.0072(18) -0.0028(17) -0.0015(19)
C24 0.033(2) 0.016(2) 0.0232(19) 0.0055(17) 0.0017(18) 0.0026(19)
C25 0.034(2) 0.019(2) 0.0205(19) 0.0026(17) -0.0015(17) -0.0011(19)
C26 0.028(2) 0.019(2) 0.0199(18) 0.0075(17) -0.0045(17) 0.0019(18)
C27 0.030(2) 0.021(2) 0.0185(18) 0.0061(17) -0.0025(16) 0.0006(18)
C28 0.036(2) 0.021(2) 0.0215(19) 0.0022(18) -0.0039(17) 0.001(2)
C29 0.031(2) 0.020(2) 0.0212(18) 0.0016(16) 0.0000(16) 0.0022(19)
C30 0.041(2) 0.024(2) 0.0237(19) 0.0023(18) 0.0016(18) 0.000(2)
C31 0.040(3) 0.023(2) 0.023(2) 0.0031(18) -0.0029(18) -0.002(2)
C32 0.049(3) 0.028(2) 0.028(2) 0.004(2) -0.007(2) -0.001(2)
C33 0.049(7) 0.031(3) 0.022(2) -0.001(2) -0.006(5) -0.004(6)
C34 0.048(7) 0.028(8) 0.018(4) -0.001(4) -0.009(4) -0.005(5)
C35 0.048(5) 0.037(10) 0.031(6) 0.001(7) -0.015(4) -0.003(6)
C36 0.038(3) 0.039(3) 0.036(2) 0.006(2) 0.008(2) 0.006(2)
C37 0.035(2) 0.027(2) 0.031(2) 0.0003(19) 0.0037(18) 0.006(2)
C38 0.025(2) 0.036(3) 0.035(2) 0.004(2) 0.0010(19) 0.007(2)
O9A 0.066(8) 0.030(2) 0.0301(18) -0.0005(16) 0.002(6) -0.015(6)
C20A 0.050(13) 0.026(3) 0.028(3) 0.002(2) -0.009(5) -0.010(5)
C33A 0.049(7) 0.031(3) 0.022(2) -0.001(2) -0.006(5) -0.004(6)
C34A 0.048(7) 0.028(8) 0.018(4) -0.001(4) -0.009(4) -0.005(5)
C35A 0.048(5) 0.037(10) 0.031(6) 0.001(7) -0.015(4) -0.003(6)
O20 0.048(4) 0.037(4) 0.040(3) 0.005(3) 0.001(3) -0.008(3)
C40 0.060(7) 0.026(8) 0.068(5) 0.002(5) 0.012(4) -0.001(6)
O17 0.068(5) 0.030(3) 0.079(5) 0.009(4) 0.023(4) -0.005(3)
O17A 0.068(5) 0.030(3) 0.079(5) 0.009(4) 0.023(4) -0.005(3)
C39A 0.13(2) 0.023(9) 0.075(15) 0.012(10) -0.020(17) 0.003(12)
O20A 0.048(4) 0.037(4) 0.040(3) 0.005(3) 0.001(3) -0.008(3)
C40A 0.060(7) 0.026(8) 0.068(5) 0.002(5) 0.012(4) -0.001(6)
O19 0.104(4) 0.028(2) 0.070(3) 0.004(2) 0.037(3) -0.001(3)
O21A 0.077(6) 0.033(4) 0.051(5) -0.010(4) -0.035(5) 0.008(5)
O18 0.050(2) 0.034(2) 0.064(2) 0.0087(18) 0.0101(19) 0.0109(19)
O22 0.0363(18) 0.0280(17) 0.0335(16) -0.0028(14) -0.0046(14) 0.0059(17)
O23 0.041(6) 0.036(6) 0.046(6) 0.004(5) -0.008(5) 0.002(6)
O21 0.039(4) 0.036(5) 0.053(5) -0.001(4) -0.013(4) -0.001(4)

loop_
_atom_type_symbol
_atom_type_description
_atom_type_scat_dispersion_real
_atom_type_scat_dispersion_imag
_atom_type_scat_source
C C 0.0033 0.0016 'International Tables Vol C Tables 4.2.6.8 and 6.1.1.4'
H H 0.0000 0.0000 'International Tables Vol C Tables 4.2.6.8 and 6.1.1.4'
O O 0.0106 0.0060 'International Tables Vol C Tables 4.2.6.8 and 6.1.1.4'
S S 0.1246 0.1234 'International Tables Vol C Tables 4.2.6.8 and 6.1.1.4'

loop_
_geom_angle_atom_site_label_1
_geom_angle_atom_site_label_2
_geom_angle_atom_site_label_3
_geom_angle
C17 S1 C11 94.77(17)
C5 O2 H2 109.5
C7 O3 H3 109.5
C1 O5 C15 118.1(3)
C18 O6 H6 109.5
C19 O8 H8 109.5
O1 C1 O5 124.2(4)
O1 C1 C2 126.1(4)
O5 C1 C2 109.7(3)
C1 C2 H2A 110.1
C1 C2 H2B 110.1
C1 C2 C3 108.1(3)
H2A C2 H2B 108.4
C3 C2 H2A 110.1
C3 C2 H2B 110.1
C4 C3 C2 116.3(4)
C4 C3 C8 120.9(4)
C8 C3 C2 122.5(4)
C3 C4 H4 119.6
C3 C4 C5 120.8(4)
C5 C4 H4 119.6
O2 C5 C4 118.1(4)
O2 C5 C6 122.3(4)
C6 C5 C4 119.5(4)
C5 C6 H6A 120.0
C5 C6 C7 120.0(4)
C7 C6 H6A 120.0
O3 C7 C6 120.4(4)
O3 C7 C8 118.0(4)
C6 C7 C8 121.5(4)
C3 C8 C9 121.3(4)
C7 C8 C3 117.2(4)
C7 C8 C9 121.4(3)
O4 C9 C8 121.7(3)
O4 C9 C10 118.3(4)
C8 C9 C10 119.9(3)
C9 C10 H10A 108.1
C9 C10 C18 113.8(3)
C11 C10 C9 111.8(3)
C11 C10 H10A 108.1
C11 C10 C18 106.9(3)
C18 C10 H10A 108.1
S1 C11 H11A 108.7
C10 C11 S1 105.5(3)
C10 C11 H11A 108.7
C12 C11 S1 109.4(3)
C12 C11 C10 115.6(3)
C12 C11 H11A 108.7
C11 C12 H12A 108.9
C11 C12 H12B 108.9
C11 C12 C13 113.2(3)
H12A C12 H12B 107.8
C13 C12 H12A 108.9
C13 C12 H12B 108.9
C12 C13 H13A 108.2
C12 C13 H13B 108.2
H13A C13 H13B 107.4
C14 C13 C12 116.2(3)
C14 C13 H13A 108.2
C14 C13 H13B 108.2
C13 C14 H14A 108.1
C13 C14 H14B 108.1
H14A C14 H14B 107.3
C15 C14 C13 116.9(4)
C15 C14 H14A 108.1
C15 C14 H14B 108.1
O5 C15 C14 106.2(3)
O5 C15 H15 109.5
O5 C15 C16 108.9(4)
C14 C15 H15 109.5
C16 C15 C14 113.3(3)
C16 C15 H15 109.5
C15 C16 H16A 109.5
C15 C16 H16B 109.5
C15 C16 H16C 109.5
H16A C16 H16B 109.5
H16A C16 H16C 109.5
H16B C16 H16C 109.5
S1 C17 H17A 110.4
S1 C17 H17B 110.4
H17A C17 H17B 108.6
C18 C17 S1 106.5(3)
C18 C17 H17A 110.4
C18 C17 H17B 110.4
O6 C18 C10 112.8(3)
O6 C18 C17 107.2(3)
O6 C18 C19 111.8(3)
C17 C18 C10 105.8(3)
C17 C18 C19 108.8(3)
C19 C18 C10 110.0(3)
O7 C19 O8 124.7(4)
O7 C19 C18 121.3(4)
O8 C19 C18 113.9(4)
C36 S2 C30 94.28(19)
C24 O10 H10 109.5
C26 O11 H11 109.5
C20A O13A C34A 118(5)
C20 O13 C34 118(3)
C37 O14 H14 109.5
C38 O16 H16 109.5
O9 C20 O13 125(3)
O9 C20 C21 126(2)
O13 C20 C21 109(3)
C20 C21 H21C 108.1
C20 C21 H21D 108.1
C20 C21 C22 116.9(13)
H21A C21 H21B 107.0
H21C C21 H21D 107.3
C22 C21 H21A 107.5
C22 C21 H21B 107.5
C22 C21 H21C 108.1
C22 C21 H21D 108.1
C22 C21 C20A 119.1(17)
C20A C21 H21A 107.5
C20A C21 H21B 107.5
C23 C22 C21 117.8(4)
C23 C22 C27 120.0(4)
C27 C22 C21 122.2(4)
C22 C23 H23 119.7
C22 C23 C24 120.6(4)
C24 C23 H23 119.7
O10 C24 C23 122.9(4)
O10 C24 C25 116.6(4)
C25 C24 C23 120.4(4)
C24 C25 H25 120.3
C24 C25 C26 119.4(4)
C26 C25 H25 120.3
O11 C26 C25 121.0(4)
O11 C26 C27 117.2(4)
C25 C26 C27 121.6(4)
C22 C27 C28 121.5(4)
C26 C27 C22 118.0(4)
C26 C27 C28 120.5(4)
O12 C28 C27 121.8(4)
O12 C28 C29 117.4(4)
C27 C28 C29 120.5(4)
C28 C29 H29 109.4
C28 C29 C30 108.7(3)
C28 C29 C37 113.9(3)
C30 C29 H29 109.4
C30 C29 C37 106.0(3)
C37 C29 H29 109.4
S2 C30 H30 108.6
C29 C30 S2 106.1(3)
C29 C30 H30 108.6
C31 C30 S2 111.4(3)
C31 C30 C29 113.4(3)
C31 C30 H30 108.6
C30 C31 H31A 109.1
C30 C31 H31B 109.1
C30 C31 C32 112.5(4)
H31A C31 H31B 107.8
C32 C31 H31A 109.1
C32 C31 H31B 109.1
C31 C32 H32A 108.5
C31 C32 H32B 108.5
C31 C32 H32C 108.8
C31 C32 H32D 108.8
C31 C32 C33A 115.2(18)
H32A C32 H32B 107.5
H32C C32 H32D 107.7
C33 C32 C31 113.9(15)
C33 C32 H32C 108.8
C33 C32 H32D 108.8
C33A C32 H32A 108.5
C33A C32 H32B 108.5
C32 C33 H33A 109.5
C32 C33 H33B 109.5
C32 C33 C34 111(3)
H33A C33 H33B 108.1
C34 C33 H33A 109.5
C34 C33 H33B 109.5
O13 C34 C33 107(3)
O13 C34 H34 106.5
C33 C34 H34 106.5
C35 C34 O13 115(3)
C35 C34 C33 115(3)
C35 C34 H34 106.5
C34 C35 H35A 109.5
C34 C35 H35B 109.5
C34 C35 H35C 109.5
H35A C35 H35B 109.5
H35A C35 H35C 109.5
H35B C35 H35C 109.5
S2 C36 H36A 110.5
S2 C36 H36B 110.5
H36A C36 H36B 108.7
C37 C36 S2 106.1(3)
C37 C36 H36A 110.5
C37 C36 H36B 110.5
O14 C37 C29 111.2(4)
O14 C37 C36 107.2(3)
O14 C37 C38 109.9(4)
C36 C37 C29 105.2(3)
C36 C37 C38 111.6(4)
C38 C37 C29 111.6(3)
O15 C38 O16 124.7(4)
O15 C38 C37 120.9(4)
O16 C38 C37 114.4(4)
O13A C20A C21 119(4)
O9A C20A O13A 121(4)
O9A C20A C21 119(3)
C32 C33A H33C 105.9
C32 C33A H33D 105.9
H33C C33A H33D 106.2
C34A C33A C32 126(4)
C34A C33A H33C 105.9
C34A C33A H33D 105.9
O13A C34A H34A 111.1
O13A C34A C35A 96(3)
C33A C34A O13A 117(5)
C33A C34A H34A 111.1
C33A C34A C35A 110(4)
C35A C34A H34A 111.1
C34A C35A H35D 109.5
C34A C35A H35E 109.5
C34A C35A H35F 109.5
H35D C35A H35E 109.5
H35D C35A H35F 109.5
H35E C35A H35F 109.5
C40 O20 H20 109.5
O20 C40 H40A 109.5
O20 C40 H40B 109.5
O20 C40 H40C 109.5
H40A C40 H40B 109.5
H40A C40 H40C 109.5
H40B C40 H40C 109.5
H17D O17 H17E 109.5
C39A O17A H17C 109.5
O17A C39A H39A 109.5
O17A C39A H39B 109.5
O17A C39A H39C 109.5
H39A C39A H39B 109.5
H39A C39A H39C 109.5
H39B C39A H39C 109.5
C40A O20A H20A 109.5
O20A C40A H40D 109.5
O20A C40A H40E 109.5
O20A C40A H40F 109.5
H40D C40A H40E 109.5
H40D C40A H40F 109.5
H40E C40A H40F 109.5
H19A O19 H19B 109.6
H21E O21A H21F 109.5
H18A O18 H18B 109.5
H22A O22 H22B 109.4
H23A O23 H23B 109.5
H21G O21 H21H 109.3

loop_
_geom_bond_atom_site_label_1
_geom_bond_atom_site_label_2
_geom_bond_distance
S1 C11 1.844(4)
S1 C17 1.822(4)
O1 C1 1.211(5)
O2 H2 0.8400
O2 C5 1.349(5)
O3 H3 0.8400
O3 C7 1.365(5)
O4 C9 1.225(5)
O5 C1 1.337(5)
O5 C15 1.472(4)
O6 H6 0.8400
O6 C18 1.425(5)
O7 C19 1.215(5)
O8 H8 0.8400
O8 C19 1.310(5)
C1 C2 1.510(6)
C2 H2A 0.9900
C2 H2B 0.9900
C2 C3 1.527(6)
C3 C4 1.371(6)
C3 C8 1.431(6)
C4 H4 0.9500
C4 C5 1.398(6)
C5 C6 1.387(6)
C6 H6A 0.9500
C6 C7 1.396(6)
C7 C8 1.400(6)
C8 C9 1.476(6)
C9 C10 1.540(5)
C10 H10A 1.0000
C10 C11 1.534(5)
C10 C18 1.548(5)
C11 H11A 1.0000
C11 C12 1.525(5)
C12 H12A 0.9900
C12 H12B 0.9900
C12 C13 1.538(6)
C13 H13A 0.9900
C13 H13B 0.9900
C13 C14 1.535(6)
C14 H14A 0.9900
C14 H14B 0.9900
C14 C15 1.526(6)
C15 H15 1.0000
C15 C16 1.519(6)
C16 H16A 0.9800
C16 H16B 0.9800
C16 H16C 0.9800
C17 H17A 0.9900
C17 H17B 0.9900
C17 C18 1.527(5)
C18 C19 1.534(6)
S2 C30 1.844(4)
S2 C36 1.813(5)
O9 C20 1.24(3)
O10 H10 0.8400
O10 C24 1.357(5)
O11 H11 0.8400
O11 C26 1.359(5)
O12 C28 1.231(5)
O13A C20A 1.22(8)
O13A C34A 1.49(5)
O13 C20 1.41(6)
O13 C34 1.49(4)
O14 H14 0.8400
O14 C37 1.418(5)
O15 C38 1.225(5)
O16 H16 0.8400
O16 C38 1.298(6)
C20 C21 1.50(3)
C21 H21A 0.9900
C21 H21B 0.9900
C21 H21C 0.9900
C21 H21D 0.9900
C21 C22 1.521(6)
C21 C20A 1.55(3)
C22 C23 1.378(6)
C22 C27 1.425(6)
C23 H23 0.9500
C23 C24 1.407(6)
C24 C25 1.381(6)
C25 H25 0.9500
C25 C26 1.390(6)
C26 C27 1.409(6)
C27 C28 1.471(6)
C28 C29 1.539(6)
C29 H29 1.0000
C29 C30 1.540(5)
C29 C37 1.547(6)
C30 H30 1.0000
C30 C31 1.525(6)
C31 H31A 0.9900
C31 H31B 0.9900
C31 C32 1.538(5)
C32 H32A 0.9900
C32 H32B 0.9900
C32 H32C 0.9900
C32 H32D 0.9900
C32 C33 1.49(3)
C32 C33A 1.60(4)
C33 H33A 0.9900
C33 H33B 0.9900
C33 C34 1.72(5)
C34 H34 1.0000
C34 C35 1.29(5)
C35 H35A 0.9800
C35 H35B 0.9800
C35 H35C 0.9800
C36 H36A 0.9900
C36 H36B 0.9900
C36 C37 1.525(6)
C37 C38 1.528(6)
O9A C20A 1.20(4)
C33A H33C 0.9900
C33A H33D 0.9900
C33A C34A 1.27(6)
C34A H34A 1.0000
C34A C35A 1.79(7)
C35A H35D 0.9800
C35A H35E 0.9800
C35A H35F 0.9800
O20 H20 0.8400
O20 C40 1.488(12)
C40 H40A 0.9800
C40 H40B 0.9800
C40 H40C 0.9800
O17 H17D 0.8502
O17 H17E 0.8502
O17A H17C 0.8400
O17A C39A 1.43(2)
C39A H39A 0.9800
C39A H39B 0.9800
C39A H39C 0.9800
O20A H20A 0.8400
O20A C40A 1.49(2)
C40A H40D 0.9800
C40A H40E 0.9800
C40A H40F 0.9800
O19 H19A 0.8495
O19 H19B 0.8499
O21A H21E 0.8489
O21A H21F 0.8513
O18 H18A 0.8500
O18 H18B 0.8512
O22 H22A 0.8500
O22 H22B 0.8502
O23 H23A 0.8502
O23 H23B 0.8502
O21 H21G 0.8501
O21 H21H 0.8515

loop_
_geom_hbond_atom_site_label_D
_geom_hbond_atom_site_label_H
_geom_hbond_atom_site_label_A
_geom_hbond_distance_DH
_geom_hbond_distance_HA
_geom_hbond_distance_DA
_geom_hbond_angle_DHA
_geom_hbond_site_symmetry_A
O2 H2 O18 0.84 1.86 2.679(5) 165.6 1_565
O3 H3 O17 0.84 1.83 2.656(7) 167.4 .
O3 H3 O17A 0.84 1.98 2.79(2) 163.4 .
O6 H6 O4 0.84 2.10 2.682(4) 126.1 .
O8 H8 O15 0.84 1.82 2.642(4) 166.0 3_756
C2 H2A O4 0.99 2.23 2.974(5) 130.6 .
C10 H10A O3 1.00 2.21 2.915(5) 126.6 .
O10 H10 O22 0.84 1.92 2.743(4) 168.4 2
O11 H11 O6 0.84 1.94 2.775(4) 174.6 .
O14 H14 O12 0.84 1.93 2.659(4) 145.2 .
O16 H16 O22 0.84 1.75 2.579(4) 171.1 2_655
C40 H40A O18 0.98 2.11 2.833(15) 129.7 4_546
O17 H17D O23 0.85 2.03 2.747(12) 142.3 4_556
O17 H17E O19 0.85 2.29 2.952(9) 135.5 1_565
O17A H17C O19 0.84 1.57 2.37(3) 157.1 1_565
C39A H39B O21A 0.98 2.01 2.96(4) 162.1 4_556
C40A H40F O14 0.98 2.09 2.99(4) 151.0 4_446
O19 H19A O9 0.85 2.06 2.781(16) 141.9 .
O19 H19A O9A 0.85 2.23 2.83(2) 127.3 .
O21A H21E O1 0.85 2.06 2.848(8) 155.0 2_554
O18 H18A O19 0.85 1.98 2.812(6) 166.9 .
O18 H18B O20 0.85 2.06 2.902(8) 168.1 4_446
O22 H22A O21A 0.85 2.11 2.827(9) 142.2 .
O22 H22A O21 0.85 1.91 2.732(8) 161.4 .
O22 H22B O7 0.85 1.91 2.725(4) 160.9 4_456
O23 H23B O17 0.85 2.07 2.747(12) 135.8 4_456
O21 H21G O8 0.85 2.27 2.884(9) 129.4 2_654
O21 H21H O20 0.85 2.16 2.881(9) 142.0 .
O21 H21H O23 0.85 2.07 2.850(13) 151.8 .

loop_
_geom_torsion_atom_site_label_1
_geom_torsion_atom_site_label_2
_geom_torsion_atom_site_label_3
_geom_torsion_atom_site_label_4
_geom_torsion
S1 C11 C12 C13 65.5(4)
S1 C17 C18 O6 82.7(3)
S1 C17 C18 C10 -38.0(4)
S1 C17 C18 C19 -156.2(3)
O1 C1 C2 C3 -117.1(4)
O2 C5 C6 C7 179.6(3)
O3 C7 C8 C3 176.1(3)
O3 C7 C8 C9 -2.9(5)
O4 C9 C10 C11 99.4(4)
O4 C9 C10 C18 -21.8(5)
O5 C1 C2 C3 61.8(4)
O6 C18 C19 O7 172.9(4)
O6 C18 C19 O8 -7.7(5)
C1 O5 C15 C14 -163.9(3)
C1 O5 C15 C16 73.7(4)
C1 C2 C3 C4 69.9(4)
C1 C2 C3 C8 -103.3(4)
C2 C3 C4 C5 -175.3(3)
C2 C3 C8 C7 174.3(3)
C2 C3 C8 C9 -6.8(6)
C3 C4 C5 O2 -178.6(3)
C3 C4 C5 C6 1.6(6)
C3 C8 C9 O4 -42.1(6)
C3 C8 C9 C10 132.9(4)
C4 C3 C8 C7 1.5(5)
C4 C3 C8 C9 -179.6(3)
C4 C5 C6 C7 -0.6(6)
C5 C6 C7 O3 -176.4(3)
C5 C6 C7 C8 0.1(6)
C6 C7 C8 C3 -0.6(5)
C6 C7 C8 C9 -179.5(3)
C7 C8 C9 O4 136.7(4)
C7 C8 C9 C10 -48.2(5)
C8 C3 C4 C5 -2.0(6)
C8 C9 C10 C11 -75.9(4)
C8 C9 C10 C18 162.9(3)
C9 C10 C11 S1 -161.4(3)
C9 C10 C11 C12 77.7(4)
C9 C10 C18 O6 55.6(4)
C9 C10 C18 C17 172.6(3)
C9 C10 C18 C19 -70.0(4)
C10 C11 C12 C13 -175.7(3)
C10 C18 C19 O7 -60.9(5)
C10 C18 C19 O8 118.5(4)
C11 S1 C17 C18 14.9(3)
C11 C10 C18 O6 -68.3(4)
C11 C10 C18 C17 48.7(4)
C11 C10 C18 C19 166.1(3)
C11 C12 C13 C14 59.6(5)
C12 C13 C14 C15 61.5(5)
C13 C14 C15 O5 -70.4(4)
C13 C14 C15 C16 49.1(5)
C15 O5 C1 O1 2.4(6)
C15 O5 C1 C2 -176.4(3)
C17 S1 C11 C10 12.4(3)
C17 S1 C11 C12 137.3(3)
C17 C18 C19 O7 54.7(5)
C17 C18 C19 O8 -125.9(4)
C18 C10 C11 S1 -36.3(3)
C18 C10 C11 C12 -157.2(3)
S2 C30 C31 C32 71.0(4)
S2 C36 C37 O14 75.9(4)
S2 C36 C37 C29 -42.5(4)
S2 C36 C37 C38 -163.7(3)
O9 C20 C21 C22 145(2)
O10 C24 C25 C26 179.0(3)
O11 C26 C27 C22 172.4(3)
O11 C26 C27 C28 -5.9(5)
O12 C28 C29 C30 72.8(5)
O12 C28 C29 C37 -45.1(5)
O13 C20 C21 C22 -43(4)
O14 C37 C38 O15 -16.3(6)
O14 C37 C38 O16 163.1(4)
C20 O13 C34 C33 -74(6)
C20 O13 C34 C35 158(5)
C20 C21 C22 C23 119.9(12)
C20 C21 C22 C27 -60.7(12)
C21 C22 C23 C24 178.0(3)
C21 C22 C27 C26 -176.2(3)
C21 C22 C27 C28 2.0(6)
C22 C21 C20A O13A -15(7)
C22 C21 C20A O9A 159(3)
C22 C23 C24 O10 -179.0(3)
C22 C23 C24 C25 -0.4(6)
C22 C27 C28 O12 -35.6(6)
C22 C27 C28 C29 137.8(4)
C23 C22 C27 C26 3.2(5)
C23 C22 C27 C28 -178.6(3)
C23 C24 C25 C26 0.3(6)
C24 C25 C26 O11 -173.9(3)
C24 C25 C26 C27 1.6(6)
C25 C26 C27 C22 -3.3(5)
C25 C26 C27 C28 178.5(4)
C26 C27 C28 O12 142.6(4)
C26 C27 C28 C29 -44.0(5)
C27 C22 C23 C24 -1.4(6)
C27 C28 C29 C30 -100.9(4)
C27 C28 C29 C37 141.2(4)
C28 C29 C30 S2 -157.2(3)
C28 C29 C30 C31 80.2(4)
C28 C29 C37 O14 53.7(4)
C28 C29 C37 C36 169.5(3)
C28 C29 C37 C38 -69.3(5)
C29 C30 C31 C32 -169.4(4)
C29 C37 C38 O15 107.4(5)
C29 C37 C38 O16 -73.1(5)
C30 S2 C36 C37 19.7(3)
C30 C29 C37 O14 -65.7(4)
C30 C29 C37 C36 50.0(4)
C30 C29 C37 C38 171.2(4)
C30 C31 C32 C33 64.2(14)
C30 C31 C32 C33A 73.4(18)
C31 C32 C33 C34 74(3)
C31 C32 C33A C34A 59(5)
C32 C33 C34 O13 -74(3)
C32 C33 C34 C35 54(4)
C32 C33A C34A O13A -57(7)
C32 C33A C34A C35A 51(7)
C34 O13 C20 O9 9(8)
C34 O13 C20 C21 -163(4)
C36 S2 C30 C29 8.7(3)
C36 S2 C30 C31 132.6(3)
C36 C37 C38 O15 -135.2(4)
C36 C37 C38 O16 44.3(5)
C37 C29 C30 S2 -34.4(4)
C37 C29 C30 C31 -157.0(4)
C20A O13A C34A C33A -100(9)
C20A O13A C34A C35A 144(8)
C20A C21 C22 C23 105.9(17)
C20A C21 C22 C27 -74.7(18)
C34A O13A C20A C21 179(4)
C34A O13A C20A O9A 5(11)
